data_4076814
loop_
_publ_author_name
'Uhl, Werner'
'Cuypers, Lars'
'Neum\"uller, Bernhard'
'Weller, Frank'

_publ_section_title
;
 Hydrogallation of Alkynes:&#x00A0; Syntheses of Carbon&#x2212;Gallium
 Cages Possessing Heteroadamantane Structures
;
_journal_issue 12
_journal_name_full Organometallics
_journal_page_first 2365
_journal_paper_doi 10.1021/om020072u
_journal_volume 21
_journal_year 2002
_chemical_formula_sum 'C12 H25 Ga3'
_chemical_formula_weight 378.48
_chemical_name_systematic
;
 ?
;
_space_group_IT_number 62
_symmetry_space_group_name_Hall '-P 2ac 2n'
_symmetry_space_group_name_H-M 'P n m a'
_atom_sites_solution_hydrogens geom
_atom_sites_solution_primary direct
_atom_sites_solution_secondary difmap
_audit_creation_method SHELXL-97
_cell_angle_alpha 90.00
_cell_angle_beta 90.00
_cell_angle_gamma 90.00
_cell_formula_units_Z 8
_cell_length_a 19.342(2)
_cell_length_b 13.2690(10)
_cell_length_c 11.4840(10)
_cell_measurement_temperature 293(2)
_cell_volume 2947.4(5)
_computing_structure_refinement 'SHELXL-97 (Sheldrick, 1997)'
_computing_structure_solution 'SHELXS-97 (Sheldrick, 1990)'
_diffrn_ambient_temperature 293(2)
_diffrn_measured_fraction_theta_full 0.995
_diffrn_measured_fraction_theta_max 0.995
_diffrn_radiation_monochromator graphite
_diffrn_radiation_source 'fine-focus sealed tube'
_diffrn_radiation_type MoK\a
_diffrn_radiation_wavelength 0.71073
_diffrn_reflns_av_R_equivalents 0.0557
_diffrn_reflns_av_sigmaI/netI 0.0382
_diffrn_reflns_limit_h_max 22
_diffrn_reflns_limit_h_min -21
_diffrn_reflns_limit_k_max 15
_diffrn_reflns_limit_k_min -15
_diffrn_reflns_limit_l_max 12
_diffrn_reflns_limit_l_min -13
_diffrn_reflns_number 12415
_diffrn_reflns_theta_full 24.86
_diffrn_reflns_theta_max 24.86
_diffrn_reflns_theta_min 2.06
_exptl_absorpt_coefficient_mu 5.416
_exptl_crystal_density_diffrn 1.706
_exptl_crystal_density_method 'not measured'
_exptl_crystal_F_000 1520
_refine_diff_density_max 0.690
_refine_diff_density_min -0.413
_refine_diff_density_rms 0.103
_refine_ls_extinction_method none
_refine_ls_goodness_of_fit_ref 1.480
_refine_ls_hydrogen_treatment mixed
_refine_ls_matrix_type full
_refine_ls_number_parameters 161
_refine_ls_number_reflns 2670
_refine_ls_number_restraints 0
_refine_ls_restrained_S_all 1.480
_refine_ls_R_factor_all 0.0489
_refine_ls_R_factor_gt 0.0301
_refine_ls_shift/su_max 0.055
_refine_ls_shift/su_mean 0.005
_refine_ls_structure_factor_coef Fsqd
_refine_ls_weighting_details 'calc w=1/[\s^2^(Fo^2^)+(0.0100P)^2^+0.0000P] where P=(Fo^2^+2Fc^2^)/3'
_refine_ls_weighting_scheme calc
_refine_ls_wR_factor_gt 0.0563
_refine_ls_wR_factor_ref 0.0579
_reflns_number_gt 2003
_reflns_number_total 2670
_reflns_threshold_expression >2sigma(I)
_cod_data_source_file om020072u.cif
_cod_data_source_block Ga6Et6C4Et4
_cod_database_code 4076814

loop_
_symmetry_equiv_pos_as_xyz
'x, y, z'
'-x+1/2, -y, z+1/2'
'-x, y+1/2, -z'
'x+1/2, -y+1/2, -z+1/2'
'-x, -y, -z'
'x-1/2, y, -z-1/2'
'x, -y-1/2, z'
'-x-1/2, y-1/2, z-1/2'

loop_
_atom_site_label
_atom_site_type_symbol
_atom_site_fract_x
_atom_site_fract_y
_atom_site_fract_z
_atom_site_U_iso_or_equiv
_atom_site_adp_type
_atom_site_occupancy
_atom_site_symmetry_multiplicity
_atom_site_calc_flag
_atom_site_refinement_flags
Ga1 Ga 0.05987(3) 0.13249(3) 0.52075(4) 0.02354(12) Uani 1 1 d .
C11 C 0.0382(2) 0.0166(3) 0.6354(3) 0.0153(9) Uani 1 1 d .
H11A H -0.0096 0.0185 0.6578 0.018 Uiso 1 1 calc R
H11B H 0.0474 -0.0473 0.5994 0.018 Uiso 1 1 calc R
C12 C 0.0842(3) 0.0306(4) 0.7415(5) 0.0571(16) Uani 1 1 d .
H12A H 0.1318 0.0290 0.7181 0.069 Uiso 1 1 calc R
H12B H 0.0755 -0.0226 0.7963 0.069 Uiso 1 1 calc R
H12C H 0.0742 0.0944 0.7773 0.069 Uiso 1 1 calc R
Ga2 Ga 0.19370(4) 0.2500 0.47769(6) 0.02535(17) Uani 1 2 d S
C21 C 0.2705(4) 0.2500 0.5918(6) 0.0372(18) Uani 1 2 d S
H21A H 0.2988 0.1913 0.5811 0.045 Uiso 0.50 1 calc PR
H21B H 0.2988 0.3087 0.5811 0.045 Uiso 0.50 1 calc PR
C22 C 0.2393(5) 0.2500 0.7138(8) 0.072(3) Uani 1 2 d S
H22A H 0.2269 0.3176 0.7351 0.086 Uiso 0.50 1 calc PR
H22B H 0.2727 0.2244 0.7683 0.086 Uiso 0.50 1 calc PR
H22C H 0.1989 0.2081 0.7149 0.086 Uiso 0.50 1 calc PR
Ga3 Ga 0.11536(3) 0.13035(3) 0.27214(4) 0.02724(13) Uani 1 1 d .
C31 C 0.1337(3) 0.0112(3) 0.1725(5) 0.0347(12) Uani 1 1 d .
H31A H 0.1765 0.0229 0.1324 0.042 Uiso 1 1 calc R
H31B H 0.1408 -0.0455 0.2231 0.042 Uiso 1 1 calc R
C32 C 0.0805(3) -0.0193(4) 0.0826(5) 0.0397(13) Uani 1 1 d .
H32A H 0.0368 -0.0301 0.1200 0.048 Uiso 1 1 calc R
H32B H 0.0951 -0.0804 0.0450 0.048 Uiso 1 1 calc R
H32C H 0.0761 0.0332 0.0256 0.048 Uiso 1 1 calc R
Ga4 Ga -0.01897(4) 0.2500 0.33022(7) 0.02908(18) Uani 1 2 d S
C41 C -0.1113(4) 0.2500 0.2567(8) 0.049(2) Uani 1 2 d S
H41A H -0.1134 0.3081 0.2069 0.059 Uiso 0.50 1 calc PR
H41B H -0.1134 0.1919 0.2069 0.059 Uiso 0.50 1 calc PR
C42 C -0.1757(5) 0.2500 0.3277(10) 0.077(3) Uani 1 2 d S
H42A H -0.2144 0.2661 0.2790 0.093 Uiso 0.50 1 calc PR
H42B H -0.1718 0.2993 0.3885 0.093 Uiso 0.50 1 calc PR
H42C H -0.1823 0.1845 0.3615 0.093 Uiso 0.50 1 calc PR
C1 C -0.0008(4) 0.2500 0.5009(6) 0.0283(15) Uani 1 2 d S
C13 C -0.0669(4) 0.2500 0.5788(7) 0.0370(17) Uani 1 2 d S
H13A H -0.0940 0.3084 0.5600 0.044 Uiso 0.50 1 calc PR
H13B H -0.0940 0.1916 0.5600 0.044 Uiso 0.50 1 calc PR
C14 C -0.0528(4) 0.2500 0.7085(6) 0.0420(19) Uani 1 2 d S
H14A H -0.0947 0.2353 0.7498 0.050 Uiso 0.50 1 calc PR
H14B H -0.0359 0.3150 0.7316 0.050 Uiso 0.50 1 calc PR
H14C H -0.0187 0.1997 0.7263 0.050 Uiso 0.50 1 calc PR
C2 C 0.1484(2) 0.1224(3) 0.4351(4) 0.0260(10) Uani 1 1 d .
C23 C 0.1904(2) 0.0263(3) 0.4627(4) 0.0314(12) Uani 1 1 d .
H23A H 0.2000 0.0247 0.5447 0.038 Uiso 1 1 calc R
H23B H 0.1625 -0.0315 0.4447 0.038 Uiso 1 1 calc R
C24 C 0.2578(3) 0.0177(4) 0.3974(5) 0.0408(13) Uani 1 1 d .
H24A H 0.2489 0.0175 0.3152 0.049 Uiso 1 1 calc R
H24B H 0.2806 -0.0438 0.4189 0.049 Uiso 1 1 calc R
H24C H 0.2869 0.0739 0.4166 0.049 Uiso 1 1 calc R
C3 C 0.0616(4) 0.2500 0.2227(6) 0.0298(16) Uani 1 2 d S
C33 C 0.0412(4) 0.2500 0.0922(6) 0.0393(19) Uani 1 2 d S
H33A H 0.0133 0.1916 0.0768 0.047 Uiso 0.50 1 calc PR
H33B H 0.0133 0.3084 0.0768 0.047 Uiso 0.50 1 calc PR
C34 C 0.1024(5) 0.2500 0.0092(7) 0.050(2) Uani 1 2 d S
H34A H 0.1343 0.1980 0.0315 0.061 Uiso 0.50 1 calc PR
H34B H 0.1251 0.3142 0.0124 0.061 Uiso 0.50 1 calc PR
H34C H 0.0864 0.2377 -0.0686 0.061 Uiso 0.50 1 calc PR

loop_
_atom_site_aniso_label
_atom_site_aniso_U_11
_atom_site_aniso_U_22
_atom_site_aniso_U_33
_atom_site_aniso_U_23
_atom_site_aniso_U_13
_atom_site_aniso_U_12
Ga1 0.0239(3) 0.0229(2) 0.0238(3) 0.0014(2) 0.0001(2) 0.0004(2)
C11 0.018(2) 0.0173(18) 0.011(2) -0.0020(15) -0.0030(18) 0.0057(16)
C12 0.058(4) 0.062(3) 0.051(4) 0.009(3) 0.001(3) 0.006(3)
Ga2 0.0226(4) 0.0277(3) 0.0258(4) 0.000 -0.0020(4) 0.000
C21 0.031(4) 0.039(4) 0.041(5) 0.000 -0.015(4) 0.000
C22 0.061(6) 0.113(7) 0.042(6) 0.000 -0.017(5) 0.000
Ga3 0.0301(3) 0.0288(2) 0.0229(3) -0.0020(2) -0.0013(2) 0.0010(2)
C31 0.034(3) 0.038(2) 0.032(3) -0.004(2) 0.002(3) 0.002(2)
C32 0.039(3) 0.045(3) 0.036(3) -0.008(2) -0.004(3) 0.001(2)
Ga4 0.0279(4) 0.0277(3) 0.0316(4) 0.000 -0.0080(4) 0.000
C41 0.038(5) 0.043(4) 0.068(6) 0.000 -0.016(5) 0.000
C42 0.038(5) 0.095(7) 0.098(8) 0.000 -0.026(6) 0.000
C1 0.029(4) 0.027(3) 0.030(4) 0.000 0.004(3) 0.000
C13 0.028(4) 0.031(3) 0.053(5) 0.000 0.010(4) 0.000
C14 0.038(5) 0.040(4) 0.048(5) 0.000 0.020(4) 0.000
C2 0.027(3) 0.027(2) 0.024(2) -0.0017(19) 0.001(2) 0.002(2)
C23 0.031(3) 0.027(2) 0.036(3) 0.0008(19) -0.004(3) 0.006(2)
C24 0.038(3) 0.045(3) 0.039(3) -0.006(2) -0.005(3) 0.011(3)
C3 0.040(4) 0.030(3) 0.020(4) 0.000 -0.006(4) 0.000
C33 0.058(5) 0.031(3) 0.029(4) 0.000 -0.013(4) 0.000
C34 0.078(7) 0.045(4) 0.028(4) 0.000 0.007(4) 0.000

loop_
_atom_type_symbol
_atom_type_description
_atom_type_scat_dispersion_real
_atom_type_scat_dispersion_imag
_atom_type_scat_source
C C 0.0033 0.0016 'International Tables Vol C Tables 4.2.6.8 and 6.1.1.4'
H H 0.0000 0.0000 'International Tables Vol C Tables 4.2.6.8 and 6.1.1.4'
Ga Ga 0.2307 1.6083 'International Tables Vol C Tables 4.2.6.8 and 6.1.1.4'

loop_
_geom_angle_atom_site_label_1
_geom_angle_atom_site_label_2
_geom_angle_atom_site_label_3
_geom_angle
_geom_angle_site_symmetry_1
_geom_angle_site_symmetry_3
C1 Ga1 C2 120.9(2) . .
C1 Ga1 C11 122.9(2) . .
C2 Ga1 C11 116.18(16) . .
C12 C11 Ga1 107.5(3) . .
C2 Ga2 C2 118.7(3) . 7_565
C2 Ga2 C21 119.87(13) . .
C2 Ga2 C21 119.87(13) 7_565 .
C22 C21 Ga2 108.1(5) . .
C3 Ga3 C2 118.9(2) . .
C3 Ga3 C31 124.6(2) . .
C2 Ga3 C31 116.40(19) . .
C32 C31 Ga3 119.0(3) . .
C41 Ga4 C3 116.3(3) . .
C41 Ga4 C1 125.5(3) . .
C3 Ga4 C1 118.2(3) . .
C42 C41 Ga4 121.5(7) . .
C13 C1 Ga1 115.0(3) . 7_565
C13 C1 Ga1 115.0(3) . .
Ga1 C1 Ga1 105.0(3) 7_565 .
C13 C1 Ga4 114.8(5) . .
Ga1 C1 Ga4 102.7(2) 7_565 .
Ga1 C1 Ga4 102.7(2) . .
C14 C13 C1 114.5(6) . .
C23 C2 Ga2 115.2(3) . .
C23 C2 Ga1 114.1(3) . .
Ga2 C2 Ga1 101.74(19) . .
C23 C2 Ga3 114.0(3) . .
Ga2 C2 Ga3 109.4(2) . .
Ga1 C2 Ga3 100.7(2) . .
C24 C23 C2 114.5(4) . .
C33 C3 Ga3 114.3(3) . 7_565
C33 C3 Ga3 114.3(3) . .
Ga3 C3 Ga3 106.6(3) 7_565 .
C33 C3 Ga4 113.6(5) . .
Ga3 C3 Ga4 103.5(2) 7_565 .
Ga3 C3 Ga4 103.5(2) . .
C34 C33 C3 114.0(7) . .

loop_
_geom_bond_atom_site_label_1
_geom_bond_atom_site_label_2
_geom_bond_distance
_geom_bond_site_symmetry_2
Ga1 C1 1.965(4) .
Ga1 C2 1.980(4) .
Ga1 C11 2.067(4) .
C11 C12 1.519(7) .
Ga2 C2 1.968(4) .
Ga2 C2 1.968(4) 7_565
Ga2 C21 1.981(7) .
C21 C22 1.526(11) .
Ga3 C3 1.981(4) .
Ga3 C2 1.981(4) .
Ga3 C31 1.984(4) .
C31 C32 1.513(7) .
Ga4 C41 1.976(8) .
Ga4 C3 1.989(7) .
Ga4 C1 1.992(7) .
C41 C42 1.488(12) .
C1 C13 1.560(9) .
C1 Ga1 1.965(4) 7_565
C13 C14 1.514(10) .
C2 C23 1.545(6) .
C23 C24 1.508(7) .
C3 C33 1.549(9) .
C3 Ga3 1.981(4) 7_565
C33 C34 1.520(11) .

loop_
_geom_torsion_atom_site_label_1
_geom_torsion_atom_site_label_2
_geom_torsion_atom_site_label_3
_geom_torsion_atom_site_label_4
_geom_torsion
_geom_torsion_site_symmetry_1
_geom_torsion_site_symmetry_4
C1 Ga1 C11 C12 -103.1(4) . .
C2 Ga1 C11 C12 74.3(3) . .
C2 Ga2 C21 C22 -82.8(2) . .
C2 Ga2 C21 C22 82.8(2) 7_565 .
C3 Ga3 C31 C32 -31.5(5) . .
C2 Ga3 C31 C32 144.2(4) . .
C3 Ga4 C41 C42 180.0 . .
C1 Ga4 C41 C42 0.0 . .
C2 Ga1 C1 C13 -177.0(4) . .
C11 Ga1 C1 C13 0.2(5) . .
C2 Ga1 C1 Ga1 -49.5(4) . 7_565
C11 Ga1 C1 Ga1 127.8(2) . 7_565
C2 Ga1 C1 Ga4 57.6(3) . .
C11 Ga1 C1 Ga4 -125.2(2) . .
C41 Ga4 C1 C13 0.0 . .
C3 Ga4 C1 C13 180.0 . .
C41 Ga4 C1 Ga1 -125.6(2) . 7_565
C3 Ga4 C1 Ga1 54.4(2) . 7_565
C41 Ga4 C1 Ga1 125.6(2) . .
C3 Ga4 C1 Ga1 -54.4(2) . .
Ga1 C1 C13 C14 -61.1(3) 7_565 .
Ga1 C1 C13 C14 61.1(3) . .
Ga4 C1 C13 C14 180.000(1) . .
C2 Ga2 C2 C23 175.1(2) 7_565 .
C21 Ga2 C2 C23 -19.1(5) . .
C2 Ga2 C2 Ga1 -60.9(3) 7_565 .
C21 Ga2 C2 Ga1 105.0(3) . .
C2 Ga2 C2 Ga3 45.1(4) 7_565 .
C21 Ga2 C2 Ga3 -149.1(3) . .
C1 Ga1 C2 C23 178.8(3) . .
C11 Ga1 C2 C23 1.4(4) . .
C1 Ga1 C2 Ga2 54.1(3) . .
C11 Ga1 C2 Ga2 -123.28(17) . .
C1 Ga1 C2 Ga3 -58.5(3) . .
C11 Ga1 C2 Ga3 124.07(17) . .
C3 Ga3 C2 C23 -179.3(3) . .
C31 Ga3 C2 C23 4.8(4) . .
C3 Ga3 C2 Ga2 -48.6(3) . .
C31 Ga3 C2 Ga2 135.4(2) . .
C3 Ga3 C2 Ga1 58.0(3) . .
C31 Ga3 C2 Ga1 -117.9(2) . .
Ga2 C2 C23 C24 -63.1(5) . .
Ga1 C2 C23 C24 179.7(3) . .
Ga3 C2 C23 C24 64.7(5) . .
C2 Ga3 C3 C33 177.6(4) . .
C31 Ga3 C3 C33 -6.8(6) . .
C2 Ga3 C3 Ga3 50.4(4) . 7_565
C31 Ga3 C3 Ga3 -134.1(3) . 7_565
C2 Ga3 C3 Ga4 -58.4(3) . .
C31 Ga3 C3 Ga4 117.2(3) . .
C41 Ga4 C3 C33 0.0 . .
C1 Ga4 C3 C33 180.0 . .
C41 Ga4 C3 Ga3 124.5(2) . 7_565
C1 Ga4 C3 Ga3 -55.5(2) . 7_565
C41 Ga4 C3 Ga3 -124.5(2) . .
C1 Ga4 C3 Ga3 55.5(2) . .
Ga3 C3 C33 C34 61.6(3) 7_565 .
Ga3 C3 C33 C34 -61.6(3) . .
Ga4 C3 C33 C34 180.0 . .
